data_4107541
loop_
_publ_author_name
'Sandrine Perruchas'
'Kamal Boubekeur'
'Enric Canadell'
'Yohji Misaki'
'Pascale Auban-Senzier'
'Claude Pasquier'
'Patrick Batail'

_publ_section_title
;
 Modulating the Framework Negative Charge Density in the System
 [BDT-TTP.+]/[Re6S5Cl91-]/[Re6(S/Se)6Cl82-]/[Re6S7Cl73-]: Templating by
 Isosteric Cluster Anions of Identical Symmetry and Shape, Variations of
 Incommensurate Band Filling, and Electronic Structure in 2D Metals
;
_journal_name_full 'Journal of the American Chemical Society'
_journal_page_first 3335
_journal_page_last 3348
_journal_paper_doi 10.1021/ja074774s
_journal_volume 130
_journal_year 2008
_chemical_formula_moiety 'C20 H8 S16 1+, Re6 S5 Cl9 1-'
_chemical_formula_structural '(C10H4S8)2 (Re6S5Cl9)'
_chemical_formula_sum 'C20 H8 Cl9 Re6 S21'
_chemical_formula_weight 2357.77
_chemical_name_common (BDT-TTP)2[Re6S5Cl9]
_chemical_name_systematic
; 
bis (2,5-bis(1,3-dithiol-2-ylidene)-1,3,4,6-tetrathiapentalenium) 
penta-\m~eq~3-sulfido-tri-\m~eq~3-chloro-hexachloro-octahedro-
hexarhenate(III) 
;
_space_group_IT_number 2
_symmetry_cell_setting triclinic
_symmetry_space_group_name_Hall '-P 1'
_symmetry_space_group_name_H-M 'P -1'
_atom_sites_solution_hydrogens geom
_atom_sites_solution_primary direct
_atom_sites_solution_secondary difmap
_audit_creation_method SHELXL-97
_cell_angle_alpha 65.288(15)
_cell_angle_beta 88.908(17)
_cell_angle_gamma 76.609(16)
_cell_formula_units_Z 1
_cell_length_a 8.7677(12)
_cell_length_b 11.3403(15)
_cell_length_c 13.3801(19)
_cell_measurement_reflns_used 7998
_cell_measurement_temperature 293(2)
_cell_measurement_theta_max 25.85
_cell_measurement_theta_min 2.05
_cell_volume 1171.1(3)
_computing_cell_refinement 'SELECT (Stoe IPDS)'
_computing_data_collection 'EXPOSE (Stoe IPDS)'
_computing_data_reduction 'INTEGRATE (Stoe IPDS)'
_computing_molecular_graphics 'DIAMOND (Brandenburg, 1999)'
_computing_publication_material 'SHELXL-97 (Sheldrick, 1997)'
_computing_structure_refinement 'SHELXL-97 (Sheldrick, 1997)'
_computing_structure_solution 'SHELXS-86 (Sheldrick, 1990)'
_diffrn_ambient_temperature 293(2)
_diffrn_detector_area_resol_mean 6.66
_diffrn_measured_fraction_theta_full 0.956
_diffrn_measured_fraction_theta_max 0.956
_diffrn_measurement_device_type 'stoe IPDS'
_diffrn_measurement_method 'Rotation, \D\f=1.7\%'
_diffrn_radiation_monochromator graphite
_diffrn_radiation_source 'fine-focus sealed tube'
_diffrn_radiation_type MoK\a
_diffrn_radiation_wavelength 0.71073
_diffrn_reflns_av_R_equivalents 0.0724
_diffrn_reflns_av_sigmaI/netI 0.0507
_diffrn_reflns_limit_h_max 10
_diffrn_reflns_limit_h_min -10
_diffrn_reflns_limit_k_max 13
_diffrn_reflns_limit_k_min -12
_diffrn_reflns_limit_l_max 16
_diffrn_reflns_limit_l_min 0
_diffrn_reflns_number 11962
_diffrn_reflns_theta_full 24.93
_diffrn_reflns_theta_max 24.93
_diffrn_reflns_theta_min 2.04
_exptl_absorpt_coefficient_mu 16.916
_exptl_absorpt_correction_T_max 0.6019
_exptl_absorpt_correction_T_min 0.0483
_exptl_absorpt_correction_type numerical
_exptl_absorpt_process_details 'FACEIT stoe IPDS'
_exptl_crystal_colour brown
_exptl_crystal_density_diffrn 3.343
_exptl_crystal_description plate-like
_exptl_crystal_F_000 1067
_exptl_crystal_size_max 0.42
_exptl_crystal_size_mid 0.16
_exptl_crystal_size_min 0.03
_refine_diff_density_max 3.569
_refine_diff_density_min -4.457
_refine_diff_density_rms 0.384
_refine_ls_extinction_coef 'not refined'
_refine_ls_extinction_method none
_refine_ls_goodness_of_fit_ref 0.956
_refine_ls_hydrogen_treatment mixed
_refine_ls_matrix_type full
_refine_ls_number_parameters 253
_refine_ls_number_reflns 4229
_refine_ls_number_restraints 0
_refine_ls_restrained_S_all 0.956
_refine_ls_R_factor_all 0.0512
_refine_ls_R_factor_gt 0.0421
_refine_ls_shift/su_max 0.002
_refine_ls_shift/su_mean 0.000
_refine_ls_structure_factor_coef Fsqd
_refine_ls_weighting_details 'calc w=1/[\s^2^(Fo^2^)+(0.0545P)^2^+0.0000P] where P=(Fo^2^+2Fc^2^)/3'
_refine_ls_weighting_scheme calc
_refine_ls_wR_factor_gt 0.0983
_refine_ls_wR_factor_ref 0.1007
_reflns_number_gt 3322
_reflns_number_total 4229
_reflns_threshold_expression >2sigma(I)
_cod_data_source_file ja074774s-file001.cif
_cod_data_source_block spe77a
_cod_database_code 4107541

loop_
_symmetry_equiv_pos_as_xyz
'x, y, z'
'-x, -y, -z'

loop_
_atom_site_label
_atom_site_type_symbol
_atom_site_fract_x
_atom_site_fract_y
_atom_site_fract_z
_atom_site_U_iso_or_equiv
_atom_site_adp_type
_atom_site_occupancy
_atom_site_symmetry_multiplicity
_atom_site_calc_flag
_atom_site_refinement_flags
Re1 Re -0.05569(5) 0.16756(4) -0.00261(3) 0.02277(13) Uani 1 1 d .
Re2 Re -0.08400(5) -0.06770(4) 0.13212(3) 0.02211(13) Uani 1 1 d .
Re3 Re 0.18946(5) -0.03286(4) 0.07348(3) 0.02230(12) Uani 1 1 d .
S1 S 0.2047(4) 0.1897(3) -0.0573(2) 0.0303(6) Uani 1 1 d .
S2 S -0.1484(4) 0.2476(3) -0.1945(3) 0.0358(7) Uani 1 1 d .
S3 S 0.0455(4) 0.0624(3) 0.1865(2) 0.0316(6) Uani 1 1 d .
Cl4 Cl -0.3101(3) 0.1245(3) 0.0534(2) 0.0325(6) Uani 1 1 d .
Cl1 Cl -0.1307(4) 0.3842(3) -0.0060(3) 0.0449(8) Uani 1 1 d .
Cl2 Cl -0.1893(4) -0.1602(3) 0.3042(2) 0.0385(7) Uani 1 1 d .
Cl3 Cl 0.4361(3) -0.0818(3) 0.1698(2) 0.0355(7) Uani 1 1 d .
S1A S 0.0468(4) -0.3061(3) -0.2881(3) 0.0404(8) Uani 1 1 d .
S2A S 0.1503(5) -0.4009(4) -0.4566(3) 0.0460(9) Uani 1 1 d .
S3A S 0.2982(4) -0.1451(3) -0.5808(2) 0.0359(7) Uani 1 1 d .
S4A S 0.1881(4) -0.0497(3) -0.4090(2) 0.0343(7) Uani 1 1 d .
S5A S 0.4150(4) 0.1083(3) -0.7050(3) 0.0384(8) Uani 1 1 d .
S6A S 0.3086(4) 0.2016(3) -0.5315(2) 0.0339(7) Uani 1 1 d .
S7A S 0.5527(5) 0.3659(4) -0.8275(3) 0.0463(9) Uani 1 1 d .
S8A S 0.4417(5) 0.4643(4) -0.6619(3) 0.0484(9) Uani 1 1 d .
C1A C 0.008(2) -0.4527(14) -0.2754(12) 0.052(4) Uani 1 1 d .
H1A H -0.0454 -0.5004 -0.2173 0.062 Uiso 1 1 calc R
C2A C 0.0568(18) -0.4960(14) -0.3520(12) 0.049(4) Uani 1 1 d .
H2A H 0.0403 -0.5758 -0.3484 0.058 Uiso 1 1 calc R
C3A C 0.1394(15) -0.2757(12) -0.4109(9) 0.033(3) Uani 1 1 d .
C4A C 0.2028(14) -0.1723(12) -0.4594(9) 0.028(2) Uani 1 1 d .
C5A C 0.3243(14) 0.0098(12) -0.5973(9) 0.030(3) Uani 1 1 d .
C6A C 0.2727(15) 0.0522(12) -0.5200(9) 0.032(3) Uani 1 1 d .
C7A C 0.3963(15) 0.2325(13) -0.6561(10) 0.036(3) Uani 1 1 d .
C8A C 0.4562(15) 0.3390(12) -0.7082(10) 0.034(3) Uani 1 1 d .
C9A C 0.583(2) 0.5186(16) -0.8441(14) 0.060(4) Uani 1 1 d .
H9A H 0.6347 0.5667 -0.9028 0.072 Uiso 1 1 calc R
C10A C 0.531(2) 0.5638(14) -0.7723(14) 0.057(4) Uani 1 1 d .
H10A H 0.5405 0.6469 -0.7796 0.068 Uiso 1 1 calc R

loop_
_atom_site_aniso_label
_atom_site_aniso_U_11
_atom_site_aniso_U_22
_atom_site_aniso_U_33
_atom_site_aniso_U_23
_atom_site_aniso_U_13
_atom_site_aniso_U_12
Re1 0.0274(2) 0.0227(2) 0.0247(2) -0.01504(19) 0.00683(18) -0.00902(19)
Re2 0.0266(2) 0.0240(2) 0.0217(2) -0.01388(18) 0.00677(17) -0.00951(19)
Re3 0.0231(2) 0.0257(2) 0.0237(2) -0.01471(18) 0.00378(17) -0.00843(19)
S1 0.0349(16) 0.0329(16) 0.0339(15) -0.0199(13) 0.0111(13) -0.0178(14)
S2 0.0372(17) 0.0349(17) 0.0359(16) -0.0150(14) 0.0063(14) -0.0104(15)
S3 0.0349(16) 0.0352(17) 0.0302(14) -0.0177(13) 0.0048(13) -0.0116(14)
Cl4 0.0324(15) 0.0340(16) 0.0371(15) -0.0203(13) 0.0126(13) -0.0101(13)
Cl1 0.067(2) 0.0279(16) 0.0500(18) -0.0253(15) 0.0213(18) -0.0147(17)
Cl2 0.0544(19) 0.0415(17) 0.0294(14) -0.0202(13) 0.0188(14) -0.0212(16)
Cl3 0.0272(14) 0.0454(18) 0.0427(16) -0.0258(14) 0.0002(12) -0.0113(14)
S1A 0.052(2) 0.0387(18) 0.0357(16) -0.0192(14) 0.0129(15) -0.0157(17)
S2A 0.065(2) 0.043(2) 0.0461(19) -0.0292(16) 0.0112(18) -0.0225(19)
S3A 0.0509(19) 0.0373(17) 0.0305(15) -0.0212(13) 0.0094(14) -0.0185(16)
S4A 0.0436(18) 0.0349(17) 0.0327(15) -0.0190(13) 0.0110(14) -0.0165(15)
S5A 0.053(2) 0.0420(18) 0.0327(15) -0.0229(14) 0.0136(15) -0.0230(17)
S6A 0.0432(18) 0.0334(16) 0.0341(15) -0.0205(13) 0.0118(14) -0.0150(15)
S7A 0.059(2) 0.049(2) 0.0375(17) -0.0199(16) 0.0149(17) -0.0243(19)
S8A 0.055(2) 0.0352(19) 0.064(2) -0.0289(18) 0.0146(19) -0.0119(18)
C1A 0.069(10) 0.038(8) 0.042(8) -0.006(6) 0.014(8) -0.025(8)
C2A 0.067(10) 0.031(8) 0.049(8) -0.013(6) -0.002(7) -0.021(8)
C3A 0.041(7) 0.033(7) 0.031(6) -0.020(5) 0.001(5) -0.008(6)
C4A 0.031(6) 0.029(6) 0.025(5) -0.013(5) -0.002(5) -0.003(5)
C5A 0.036(7) 0.029(6) 0.029(6) -0.016(5) 0.000(5) -0.009(6)
C6A 0.040(7) 0.030(7) 0.032(6) -0.015(5) 0.008(5) -0.014(6)
C7A 0.034(7) 0.043(8) 0.038(7) -0.023(6) 0.008(6) -0.014(6)
C8A 0.034(7) 0.030(7) 0.034(6) -0.013(5) 0.003(5) -0.004(6)
C9A 0.067(11) 0.046(9) 0.067(10) -0.018(8) 0.021(9) -0.030(9)
C10A 0.064(10) 0.031(8) 0.085(12) -0.029(8) 0.020(9) -0.023(8)

loop_
_atom_type_symbol
_atom_type_description
_atom_type_scat_dispersion_real
_atom_type_scat_dispersion_imag
_atom_type_scat_source
C C 0.0033 0.0016 'International Tables Vol C Tables 4.2.6.8 and 6.1.1.4'
H H 0.0000 0.0000 'International Tables Vol C Tables 4.2.6.8 and 6.1.1.4'
S S 0.1246 0.1234 'International Tables Vol C Tables 4.2.6.8 and 6.1.1.4'
Cl Cl 0.1484 0.1585 'International Tables Vol C Tables 4.2.6.8 and 6.1.1.4'
Re Re -1.0185 7.2310 'International Tables Vol C Tables 4.2.6.8 and 6.1.1.4'

loop_
_geom_angle_atom_site_label_1
_geom_angle_atom_site_label_2
_geom_angle_atom_site_label_3
_geom_angle
_geom_angle_site_symmetry_1
_geom_angle_site_symmetry_3
Cl1 Re1 S3 93.59(12) . .
Cl1 Re1 S1 93.38(11) . .
S3 Re1 S1 89.76(10) . .
Cl1 Re1 S2 93.40(12) . .
S3 Re1 S2 173.01(10) . .
S1 Re1 S2 89.66(10) . .
Cl1 Re1 Cl4 91.90(10) . .
S3 Re1 Cl4 89.71(10) . .
S1 Re1 Cl4 174.71(9) . .
S2 Re1 Cl4 90.23(10) . .
Cl1 Re1 Re3 134.54(10) . 2
S3 Re1 Re3 117.24(7) . 2
S1 Re1 Re3 117.61(7) . 2
S2 Re1 Re3 57.19(7) . 2
Cl4 Re1 Re3 58.20(7) . 2
Cl1 Re1 Re2 134.82(7) . .
S3 Re1 Re2 57.21(7) . .
S1 Re1 Re2 117.51(8) . .
S2 Re1 Re2 117.21(8) . .
Cl4 Re1 Re2 58.04(8) . .
Re3 Re1 Re2 60.07(2) 2 .
Cl1 Re1 Re2 135.45(7) . 2
S3 Re1 Re2 117.21(7) . 2
S1 Re1 Re2 57.97(7) . 2
S2 Re1 Re2 56.94(8) . 2
Cl4 Re1 Re2 117.84(7) . 2
Re3 Re1 Re2 59.657(17) 2 2
Re2 Re1 Re2 89.73(2) . 2
Cl1 Re1 Re3 135.73(10) . .
S3 Re1 Re3 57.23(7) . .
S1 Re1 Re3 57.91(8) . .
S2 Re1 Re3 116.92(8) . .
Cl4 Re1 Re3 117.65(7) . .
Re3 Re1 Re3 89.73(2) 2 .
Re2 Re1 Re3 59.63(2) . .
Re2 Re1 Re3 60.02(2) 2 .
Cl2 Re2 S3 93.81(10) . .
Cl2 Re2 S2 91.35(11) . 2
S3 Re2 S2 89.89(11) . 2
Cl2 Re2 S1 92.44(10) . 2
S3 Re2 S1 173.75(9) . 2
S2 Re2 S1 90.07(11) 2 2
Cl2 Re2 Cl4 93.72(11) . .
S3 Re2 Cl4 89.44(10) . .
S2 Re2 Cl4 174.92(9) 2 .
S1 Re2 Cl4 90.05(10) 2 .
Cl2 Re2 Re3 134.34(9) . .
S3 Re2 Re3 57.41(7) . .
S2 Re2 Re3 57.69(7) 2 .
S1 Re2 Re3 117.65(6) 2 .
Cl4 Re2 Re3 117.96(6) . .
Cl2 Re2 Re1 136.02(8) . .
S3 Re2 Re1 57.08(7) . .
S2 Re2 Re1 117.90(7) 2 .
S1 Re2 Re1 117.70(7) 2 .
Cl4 Re2 Re1 57.75(6) . .
Re3 Re2 Re1 60.22(2) . .
Cl2 Re2 Re1 133.70(8) . 2
S3 Re2 Re1 117.50(7) . 2
S2 Re2 Re1 58.02(7) 2 2
S1 Re2 Re1 57.54(6) 2 2
Cl4 Re2 Re1 118.07(7) . 2
Re3 Re2 Re1 60.131(19) . 2
Re1 Re2 Re1 90.27(2) . 2
Cl2 Re2 Re3 135.64(9) . 2
S3 Re2 Re3 116.99(7) . 2
S2 Re2 Re3 118.00(8) 2 2
S1 Re2 Re3 57.77(7) 2 2
Cl4 Re2 Re3 58.07(7) . 2
Re3 Re2 Re3 90.00(3) . 2
Re1 Re2 Re3 59.94(2) . 2
Re1 Re2 Re3 60.01(2) 2 2
Cl3 Re3 S3 94.22(10) . .
Cl3 Re3 S2 91.42(11) . 2
S3 Re3 S2 89.63(10) . 2
Cl3 Re3 S1 94.23(11) . .
S3 Re3 S1 89.41(10) . .
S2 Re3 S1 174.33(11) 2 .
Cl3 Re3 Cl4 91.89(10) . 2
S3 Re3 Cl4 173.89(11) . 2
S2 Re3 Cl4 90.39(10) 2 2
S1 Re3 Cl4 89.96(9) . 2
Cl3 Re3 Re2 134.44(7) . .
S3 Re3 Re2 57.34(7) . .
S2 Re3 Re2 57.37(8) 2 .
S1 Re3 Re2 117.67(8) . .
Cl4 Re3 Re2 117.89(7) 2 .
Cl3 Re3 Re1 133.27(8) . 2
S3 Re3 Re1 117.51(7) . 2
S2 Re3 Re1 57.96(8) 2 2
S1 Re3 Re1 117.82(7) . 2
Cl4 Re3 Re1 57.70(7) 2 2
Re2 Re3 Re1 60.212(18) . 2
Cl3 Re3 Re1 136.45(8) . .
S3 Re3 Re1 57.03(8) . .
S2 Re3 Re1 117.49(8) 2 .
S1 Re3 Re1 57.55(7) . .
Cl4 Re3 Re1 117.81(8) 2 .
Re2 Re3 Re1 60.14(2) . .
Re1 Re3 Re1 90.27(2) 2 .
Cl3 Re3 Re2 135.52(7) . 2
S3 Re3 Re2 116.97(8) . 2
S2 Re3 Re2 117.89(8) 2 2
S1 Re3 Re2 57.85(7) . 2
Cl4 Re3 Re2 57.86(8) 2 2
Re2 Re3 Re2 90.00(3) . 2
Re1 Re3 Re2 59.99(2) 2 2
Re1 Re3 Re2 59.97(2) . 2
Re1 S1 Re3 64.54(7) . .
Re1 S1 Re2 64.48(7) . 2
Re3 S1 Re2 64.37(7) . 2
Re2 S2 Re3 64.94(9) 2 2
Re2 S2 Re1 65.04(9) 2 .
Re3 S2 Re1 64.85(8) 2 .
Re1 S3 Re2 65.71(8) . .
Re1 S3 Re3 65.74(7) . .
Re2 S3 Re3 65.24(7) . .
Re1 Cl4 Re2 64.21(7) . .
Re1 Cl4 Re3 64.09(6) . 2
Re2 Cl4 Re3 64.07(7) . 2
C1A S1A C3A 95.6(6) . .
C2A S2A C3A 95.8(6) . .
C5A S3A C4A 94.0(5) . .
C6A S4A C4A 93.5(5) . .
C5A S5A C7A 93.6(5) . .
C6A S6A C7A 93.8(5) . .
C9A S7A C8A 95.1(6) . .
C10A S8A C8A 94.5(6) . .
C2A C1A S1A 117.4(9) . .
C1A C2A S2A 118.0(10) . .
C4A C3A S2A 123.9(8) . .
C4A C3A S1A 122.8(9) . .
S2A C3A S1A 113.2(6) . .
C3A C4A S3A 122.2(9) . .
C3A C4A S4A 121.7(8) . .
S3A C4A S4A 116.0(6) . .
C6A C5A S5A 118.9(9) . .
C6A C5A S3A 117.3(8) . .
S5A C5A S3A 123.8(6) . .
C5A C6A S4A 118.9(9) . .
C5A C6A S6A 117.6(8) . .
S4A C6A S6A 123.3(6) . .
C8A C7A S6A 122.9(10) . .
C8A C7A S5A 120.9(9) . .
S6A C7A S5A 116.0(7) . .
C7A C8A S7A 123.3(10) . .
C7A C8A S8A 122.5(9) . .
S7A C8A S8A 114.2(6) . .
C10A C9A S7A 118.1(11) . .
C9A C10A S8A 118.0(11) . .

loop_
_geom_bond_atom_site_label_1
_geom_bond_atom_site_label_2
_geom_bond_distance
_geom_bond_site_symmetry_2
Re1 Cl1 2.373(3) .
Re1 S3 2.383(3) .
Re1 S1 2.421(3) .
Re1 S2 2.422(3) .
Re1 Cl4 2.431(3) .
Re1 Re3 2.5869(6) 2
Re1 Re2 2.5879(8) .
Re1 Re2 2.5890(6) 2
Re1 Re3 2.5900(9) .
Re2 Cl2 2.367(2) .
Re2 S3 2.387(3) .
Re2 S2 2.393(4) 2
Re2 S1 2.432(3) 2
Re2 Cl4 2.439(3) .
Re2 Re3 2.5745(7) .
Re2 Re1 2.5890(7) 2
Re2 Re3 2.5901(8) 2
Re3 Cl3 2.366(3) .
Re3 S3 2.389(3) .
Re3 S2 2.402(3) 2
Re3 S1 2.430(3) .
Re3 Cl4 2.444(3) 2
Re3 Re1 2.5869(6) 2
Re3 Re2 2.5901(8) 2
S1 Re2 2.432(3) 2
S2 Re2 2.393(4) 2
S2 Re3 2.402(3) 2
Cl4 Re3 2.444(3) 2
S1A C1A 1.714(14) .
S1A C3A 1.755(11) .
S2A C2A 1.702(13) .
S2A C3A 1.749(11) .
S3A C5A 1.746(11) .
S3A C4A 1.756(10) .
S4A C6A 1.736(10) .
S4A C4A 1.761(11) .
S5A C5A 1.725(11) .
S5A C7A 1.761(12) .
S6A C6A 1.738(11) .
S6A C7A 1.756(11) .
S7A C9A 1.733(15) .
S7A C8A 1.738(11) .
S8A C10A 1.742(14) .
S8A C8A 1.752(12) .
C1A C2A 1.34(2) .
C3A C4A 1.325(16) .
C5A C6A 1.343(15) .
C7A C8A 1.340(16) .
C9A C10A 1.30(2) .
